data_8101958
loop_
_publ_author_name
'Zhang, Q.-W.'
'Wang, G.-X.'

_publ_section_title
;
Crystal structure of ethyl 3,5-dihydroxybenzoate hemihydrate, C~9~H~10~O~4~ 
&#x00B7; &#x00BD;H~2~O
;
_journal_issue 2
_journal_name_full 'Zeitschrift f\"ur Kristallographie - New Crystal Structures'
_journal_page_first 187
_journal_page_last 188
_journal_volume 221
_journal_year 2006
_chemical_formula_moiety 'C9 H10 O4, 1/2 H2 O '
_chemical_formula_sum 'C9 H11 O4.5'
_chemical_formula_weight 191.18
_chemical_name_systematic
;
 3,5-dihydroxybenzoate hemihydrate
;
_space_group_IT_number 14
_symmetry_cell_setting monoclinic
_symmetry_space_group_name_Hall '-P 2ybc'
_symmetry_space_group_name_H-M 'P 1 21/c 1'
_atom_sites_solution_hydrogens geom
_atom_sites_solution_primary direct
_atom_sites_solution_secondary difmap
_audit_creation_method SHELXL-97
_cell_angle_alpha 90.00
_cell_angle_beta 93.387(3)
_cell_angle_gamma 90.00
_cell_formula_units_Z 8
_cell_length_a 7.3533(15)
_cell_length_b 14.523(3)
_cell_length_c 17.585(4)
_cell_measurement_reflns_used 1619
_cell_measurement_temperature 273(2)
_cell_measurement_theta_max 28.16
_cell_measurement_theta_min 1.82
_cell_volume 1874.7(7)
_computing_cell_refinement 'SAINT (Bruker, 2004)'
_computing_data_collection 'SMART (Bruker, 2004)'
_computing_data_reduction SAINT
_computing_molecular_graphics 'SHELXTL (Bruker, 2002)'
_computing_publication_material SHELXL-97
_computing_structure_refinement 'SHELXL-97 (Sheldrick, 1997)'
_computing_structure_solution 'SHELXS-97 (Sheldrick, 1997)'
_diffrn_ambient_temperature 273(2)
_diffrn_measured_fraction_theta_full 0.993
_diffrn_measured_fraction_theta_max 0.993
_diffrn_measurement_device_type 'Bruker SMART APEX-II CCD'
_diffrn_measurement_method omega
_diffrn_radiation_monochromator graphite
_diffrn_radiation_source 'fine-focus sealed tube'
_diffrn_radiation_type MoK\a
_diffrn_radiation_wavelength 0.71073
_diffrn_reflns_av_R_equivalents 0.0326
_diffrn_reflns_av_sigmaI/netI 0.0486
_diffrn_reflns_limit_h_max 9
_diffrn_reflns_limit_h_min -9
_diffrn_reflns_limit_k_max 12
_diffrn_reflns_limit_k_min -19
_diffrn_reflns_limit_l_max 23
_diffrn_reflns_limit_l_min -23
_diffrn_reflns_number 12620
_diffrn_reflns_theta_full 28.16
_diffrn_reflns_theta_max 28.16
_diffrn_reflns_theta_min 1.82
_diffrn_standards_decay_% none
_diffrn_standards_interval_count none
_diffrn_standards_interval_time none
_diffrn_standards_number none
_exptl_absorpt_coefficient_mu 0.110
_exptl_absorpt_correction_T_max 0.978
_exptl_absorpt_correction_T_min 0.959
_exptl_absorpt_correction_type empirical
_exptl_absorpt_process_details 'SADABS (Sheldrick, 1996)'
_exptl_crystal_colour 'pale yellow'
_exptl_crystal_density_diffrn 1.355
_exptl_crystal_density_method 'not measured'
_exptl_crystal_description prism
_exptl_crystal_F_000 808
_exptl_crystal_size_max 0.38
_exptl_crystal_size_mid 0.36
_exptl_crystal_size_min 0.20
_refine_diff_density_max 0.168
_refine_diff_density_min -0.178
_refine_diff_density_rms 0.034
_refine_ls_extinction_coef 0.0030(5)
_refine_ls_extinction_expression Fc^*^=kFc[1+0.001xFc^2^\l^3^/sin(2\q)]^-1/4^
_refine_ls_extinction_method SHELXL
_refine_ls_goodness_of_fit_ref 1.021
_refine_ls_hydrogen_treatment mixed
_refine_ls_matrix_type full
_refine_ls_number_parameters 265
_refine_ls_number_reflns 4581
_refine_ls_number_restraints 7
_refine_ls_restrained_S_all 1.024
_refine_ls_R_factor_gt 0.0400
_refine_ls_shift/su_max 0.004
_refine_ls_shift/su_mean 0.000
_refine_ls_structure_factor_coef Fsqd
_refine_ls_weighting_details 'calc w=1/[\s^2^(Fo^2^)+(0.0358P)^2^+0.0000P] where P=(Fo^2^+2Fc^2^)/3'
_refine_ls_weighting_scheme calc
_refine_ls_wR_factor_gt 0.0837
_refine_ls_wR_factor_ref 0.0920
_reflns_number_gt 2260
_reflns_number_total 4581
_reflns_threshold_expression >2sigma(I)
_cod_data_source_file 1267-1762.cff
_cod_data_source_block C18H22O9ZhangQW
_cod_depositor_comments
;
The following automatic conversions were performed:
'_symmetry_cell_setting' value 'Monoclinic' changed to 'monoclinic'
according to '/home/saulius/struct/CIF-dictionaries/cif_core.dic'
dictionary named 'cif_core.dic' version 2.4.1 from 2010-06-29.

Automatic conversion script
Id: cif_fix_enum 1555 2011-01-17 13:19:09Z saulius 
;
_cod_original_sg_symbol_H-M P12(1)/c1
_cod_database_code 8101958
_refine_ls_r_factor_ref 0.0952

loop_
_symmetry_equiv_pos_as_xyz
'x, y, z'
'-x, y+1/2, -z+1/2'
'-x, -y, -z'
'x, -y-1/2, z-1/2'

loop_
_atom_site_label
_atom_site_type_symbol
_atom_site_fract_x
_atom_site_fract_y
_atom_site_fract_z
_atom_site_U_iso_or_equiv
_atom_site_adp_type
_atom_site_occupancy
_atom_site_symmetry_multiplicity
_atom_site_Wyckoff_symbol
_atom_site_calc_flag
_atom_site_refinement_flags
_atom_site_disorder_assembly
_atom_site_disorder_group
C1 C 0.7869(2) 0.21073(10) 1.07749(8) 0.0444(4) Uani 1 4 e d . . .
H1A H 0.8384 0.2208 1.1264 0.053 Uiso 1 4 e calc R . .
C2 C 0.7635(2) 0.12223(10) 1.04986(8) 0.0441(4) Uani 1 4 e d . . .
C3 C 0.6851(2) 0.10685(10) 0.97755(8) 0.0469(4) Uani 1 4 e d . . .
H3A H 0.6686 0.0471 0.9595 0.056 Uiso 1 4 e calc R . .
C4 C 0.6316(2) 0.18088(10) 0.93240(7) 0.0451(4) Uani 1 4 e d . . .
C5 C 0.6543(2) 0.26969(10) 0.95863(7) 0.0446(4) Uani 1 4 e d . . .
H5A H 0.6177 0.3193 0.9280 0.054 Uiso 1 4 e calc R . .
C6 C 0.7329(2) 0.28424(9) 1.03158(7) 0.0401(4) Uani 1 4 e d . . .
C7 C 0.7557(2) 0.38073(11) 1.05778(8) 0.0493(4) Uani 1 4 e d . . .
C8 C 0.8109(3) 0.48379(10) 1.16051(8) 0.0637(5) Uani 1 4 e d . . .
H8A H 0.6954 0.5156 1.1523 0.076 Uiso 1 4 e calc R . .
H8B H 0.9026 0.5173 1.1343 0.076 Uiso 1 4 e calc R . .
C9 C 0.8632(3) 0.47834(12) 1.24326(8) 0.0768(6) Uani 1 4 e d . . .
H9A H 0.8689 0.5393 1.2644 0.115 Uiso 1 4 e calc R . .
H9B H 0.9803 0.4494 1.2506 0.115 Uiso 1 4 e calc R . .
H9C H 0.7742 0.4428 1.2683 0.115 Uiso 1 4 e calc R . .
C10 C 0.3265(2) 0.29835(10) 0.62278(7) 0.0441(4) Uani 1 4 e d . . .
H10A H 0.3353 0.3622 0.6233 0.053 Uiso 1 4 e calc R . .
C11 C 0.3821(2) 0.24713(10) 0.68654(7) 0.0451(4) Uani 1 4 e d . . .
C12 C 0.3672(2) 0.15292(10) 0.68621(8) 0.0478(4) Uani 1 4 e d . . .
H12A H 0.4037 0.1193 0.7294 0.057 Uiso 1 4 e calc R . .
C13 C 0.2977(2) 0.10825(10) 0.62150(8) 0.0442(4) Uani 1 4 e d . . .
C14 C 0.2427(2) 0.15750(9) 0.55691(7) 0.0430(4) Uani 1 4 e d . . .
H14A H 0.1964 0.1273 0.5133 0.052 Uiso 1 4 e calc R . .
C15 C 0.25773(18) 0.25244(9) 0.55826(7) 0.0381(3) Uani 1 4 e d . . .
C16 C 0.1999(2) 0.30908(11) 0.49046(7) 0.0417(4) Uani 1 4 e d . . .
C17 C 0.0753(2) 0.30677(11) 0.36321(7) 0.0539(4) Uani 1 4 e d . . .
H17A H 0.1743 0.3400 0.3415 0.065 Uiso 1 4 e calc R . .
H17B H -0.0184 0.3506 0.3752 0.065 Uiso 1 4 e calc R . .
C18 C -0.0008(2) 0.23592(12) 0.30814(8) 0.0682(5) Uani 1 4 e d . . .
H18A H -0.0548 0.2660 0.2638 0.102 Uiso 1 4 e calc R . .
H18B H -0.0917 0.2003 0.3318 0.102 Uiso 1 4 e calc R . .
H18C H 0.0953 0.1961 0.2936 0.102 Uiso 1 4 e calc R . .
O1 O 0.81878(17) 0.05105(7) 1.09672(6) 0.0631(4) Uani 1 4 e d D . .
H1 H 0.811(2) -0.0003(10) 1.0727(8) 0.076 Uiso 1 4 e d D . .
O1W O 0.6257(2) 0.06092(10) 1.23074(7) 0.0861(5) Uani 1 4 e d D . .
H1WA H 0.677(3) 0.0397(15) 1.2717(8) 0.129 Uiso 1 4 e d D . .
H1WB H 0.685(3) 0.0486(16) 1.1930(9) 0.129 Uiso 1 4 e d D . .
O2 O 0.55532(17) 0.16044(8) 0.86177(6) 0.0656(4) Uani 1 4 e d D . .
H2 H 0.530(2) 0.2103(10) 0.8333(9) 0.079 Uiso 1 4 e d D . .
O3 O 0.79590(15) 0.38972(7) 1.13174(5) 0.0528(3) Uani 1 4 e d . . .
O4 O 0.74055(19) 0.44729(7) 1.01649(6) 0.0801(4) Uani 1 4 e d . . .
O5 O 0.45250(18) 0.28795(7) 0.75249(6) 0.0661(4) Uani 1 4 e d D . .
H5 H 0.500(2) 0.3411(10) 0.7403(9) 0.079 Uiso 1 4 e d D . .
O6 O 0.28714(18) 0.01409(7) 0.62501(5) 0.0672(4) Uani 1 4 e d D . .
H6 H 0.269(2) -0.0089(11) 0.5800(7) 0.081 Uiso 1 4 e d D . .
O7 O 0.14085(14) 0.25778(6) 0.43131(5) 0.0504(3) Uani 1 4 e d . . .
O8 O 0.20495(15) 0.39201(7) 0.48907(5) 0.0561(3) Uani 1 4 e d . . .

loop_
_atom_site_aniso_label
_atom_site_aniso_U_11
_atom_site_aniso_U_22
_atom_site_aniso_U_33
_atom_site_aniso_U_23
_atom_site_aniso_U_13
_atom_site_aniso_U_12
C1 0.0591(11) 0.0394(9) 0.0337(7) -0.0017(7) -0.0050(7) -0.0016(7)
C2 0.0593(11) 0.0375(9) 0.0346(8) 0.0042(7) -0.0039(7) 0.0044(7)
C3 0.0664(11) 0.0349(8) 0.0386(8) -0.0031(7) -0.0031(8) -0.0031(8)
C4 0.0548(10) 0.0470(10) 0.0325(8) -0.0010(7) -0.0070(7) 0.0012(8)
C5 0.0566(10) 0.0401(9) 0.0364(8) 0.0044(7) -0.0038(7) 0.0030(8)
C6 0.0503(10) 0.0344(9) 0.0351(8) 0.0014(7) -0.0001(7) -0.0008(7)
C7 0.0653(11) 0.0443(10) 0.0374(9) 0.0027(8) -0.0039(8) -0.0021(8)
C8 0.0978(14) 0.0371(10) 0.0543(10) -0.0056(8) -0.0126(9) -0.0041(9)
C9 0.1231(17) 0.0558(11) 0.0495(10) -0.0053(9) -0.0132(11) -0.0095(11)
C10 0.0582(11) 0.0343(8) 0.0388(8) 0.0012(7) -0.0040(7) -0.0023(7)
C11 0.0601(11) 0.0423(10) 0.0317(8) -0.0027(7) -0.0069(7) -0.0032(8)
C12 0.0680(12) 0.0405(9) 0.0337(8) 0.0061(7) -0.0070(7) 0.0016(8)
C13 0.0641(11) 0.0331(9) 0.0347(8) 0.0001(7) -0.0032(7) -0.0002(8)
C14 0.0598(11) 0.0377(9) 0.0303(7) -0.0002(6) -0.0070(7) -0.0009(8)
C15 0.0463(9) 0.0349(8) 0.0324(7) 0.0014(6) -0.0029(6) 0.0006(7)
C16 0.0480(10) 0.0392(9) 0.0373(8) 0.0021(7) -0.0026(7) -0.0003(7)
C17 0.0702(12) 0.0538(10) 0.0363(8) 0.0088(8) -0.0087(8) 0.0033(9)
C18 0.0926(14) 0.0651(12) 0.0448(10) -0.0048(9) -0.0136(9) -0.0003(11)
O1 0.1098(10) 0.0369(6) 0.0406(6) 0.0003(5) -0.0137(6) 0.0096(7)
O1W 0.1321(13) 0.0694(9) 0.0564(8) 0.0197(7) 0.0036(8) 0.0361(9)
O2 0.1035(10) 0.0512(8) 0.0388(6) -0.0017(5) -0.0237(6) -0.0012(7)
O3 0.0815(8) 0.0359(6) 0.0399(6) -0.0013(5) -0.0064(5) -0.0035(5)
O4 0.1524(13) 0.0405(7) 0.0450(6) 0.0085(6) -0.0148(7) -0.0066(7)
O5 0.1072(10) 0.0499(7) 0.0382(6) 0.0002(5) -0.0221(6) -0.0168(7)
O6 0.1285(11) 0.0331(7) 0.0378(6) 0.0025(5) -0.0143(7) -0.0016(7)
O7 0.0733(7) 0.0416(6) 0.0343(5) 0.0064(5) -0.0137(5) -0.0002(6)
O8 0.0837(8) 0.0347(6) 0.0482(6) 0.0074(5) -0.0113(6) -0.0010(6)

loop_
_atom_type_symbol
_atom_type_description
_atom_type_scat_dispersion_real
_atom_type_scat_dispersion_imag
_atom_type_scat_source
C C 0.0033 0.0016 'International Tables Vol C Tables 4.2.6.8 and 6.1.1.4'
H H 0.0000 0.0000 'International Tables Vol C Tables 4.2.6.8 and 6.1.1.4'
O O 0.0106 0.0060 'International Tables Vol C Tables 4.2.6.8 and 6.1.1.4'

loop_
_geom_angle_atom_site_label_1
_geom_angle_atom_site_label_2
_geom_angle_atom_site_label_3
_geom_angle
_geom_angle_site_symmetry_1
_geom_angle_site_symmetry_3
_geom_angle_publ_flag
C2 C1 C6 119.18(13) . . ?
C2 C1 H1A 120.4 . . ?
C6 C1 H1A 120.4 . . ?
O1 C2 C1 117.69(12) . . ?
O1 C2 C3 121.62(13) . . ?
C1 C2 C3 120.68(13) . . ?
C4 C3 C2 119.50(13) . . ?
C4 C3 H3A 120.3 . . ?
C2 C3 H3A 120.3 . . ?
O2 C4 C5 122.95(13) . . ?
O2 C4 C3 116.23(13) . . ?
C5 C4 C3 120.82(13) . . ?
C4 C5 C6 119.13(13) . . ?
C4 C5 H5A 120.4 . . ?
C6 C5 H5A 120.4 . . ?
C1 C6 C5 120.69(13) . . ?
C1 C6 C7 121.70(12) . . ?
C5 C6 C7 117.61(12) . . ?
O4 C7 O3 121.22(14) . . ?
O4 C7 C6 124.35(13) . . ?
O3 C7 C6 114.43(12) . . ?
O3 C8 C9 107.44(13) . . ?
O3 C8 H8A 110.2 . . ?
C9 C8 H8A 110.2 . . ?
O3 C8 H8B 110.2 . . ?
C9 C8 H8B 110.2 . . ?
H8A C8 H8B 108.5 . . ?
C8 C9 H9A 109.5 . . ?
C8 C9 H9B 109.5 . . ?
H9A C9 H9B 109.5 . . ?
C8 C9 H9C 109.5 . . ?
H9A C9 H9C 109.5 . . ?
H9B C9 H9C 109.5 . . ?
C15 C10 C11 118.68(13) . . ?
C15 C10 H10A 120.7 . . ?
C11 C10 H10A 120.7 . . ?
C12 C11 O5 117.33(12) . . ?
C12 C11 C10 120.76(13) . . ?
O5 C11 C10 121.91(13) . . ?
C11 C12 C13 119.83(13) . . ?
C11 C12 H12A 120.1 . . ?
C13 C12 H12A 120.1 . . ?
O6 C13 C12 116.77(12) . . ?
O6 C13 C14 122.58(12) . . ?
C12 C13 C14 120.65(13) . . ?
C13 C14 C15 118.85(13) . . ?
C13 C14 H14A 120.6 . . ?
C15 C14 H14A 120.6 . . ?
C14 C15 C10 121.24(12) . . ?
C14 C15 C16 121.19(12) . . ?
C10 C15 C16 117.58(13) . . ?
O8 C16 O7 123.53(12) . . ?
O8 C16 C15 124.08(13) . . ?
O7 C16 C15 112.39(12) . . ?
O7 C17 C18 106.85(12) . . ?
O7 C17 H17A 110.4 . . ?
C18 C17 H17A 110.4 . . ?
O7 C17 H17B 110.4 . . ?
C18 C17 H17B 110.4 . . ?
H17A C17 H17B 108.6 . . ?
C17 C18 H18A 109.5 . . ?
C17 C18 H18B 109.5 . . ?
H18A C18 H18B 109.5 . . ?
C17 C18 H18C 109.5 . . ?
H18A C18 H18C 109.5 . . ?
H18B C18 H18C 109.5 . . ?
C2 O1 H1 110.6(10) . . ?
H1WA O1W H1WB 111.6(18) . . ?
C4 O2 H2 113.2(10) . . ?
C7 O3 C8 116.18(11) . . ?
C11 O5 H5 108.0(11) . . ?
C13 O6 H6 110.6(11) . . ?
C16 O7 C17 116.59(11) . . ?

loop_
_geom_bond_atom_site_label_1
_geom_bond_atom_site_label_2
_geom_bond_distance
_geom_bond_site_symmetry_2
_geom_bond_publ_flag
C1 C2 1.3812(19) . ?
C1 C6 1.3824(18) . ?
C1 H1A 0.9300 . ?
C2 O1 1.3686(16) . ?
C2 C3 1.3831(18) . ?
C3 C4 1.3799(19) . ?
C3 H3A 0.9300 . ?
C4 O2 1.3649(16) . ?
C4 C5 1.3767(19) . ?
C5 C6 1.3915(18) . ?
C5 H5A 0.9300 . ?
C6 C7 1.482(2) . ?
C7 O4 1.2101(17) . ?
C7 O3 1.3231(16) . ?
C8 O3 1.4588(17) . ?
C8 C9 1.4850(19) . ?
C8 H8A 0.9700 . ?
C8 H8B 0.9700 . ?
C9 H9A 0.9600 . ?
C9 H9B 0.9600 . ?
C9 H9C 0.9600 . ?
C10 C15 1.3856(17) . ?
C10 C11 1.3868(18) . ?
C10 H10A 0.9300 . ?
C11 C12 1.373(2) . ?
C11 O5 1.3758(16) . ?
C12 C13 1.3815(18) . ?
C12 H12A 0.9300 . ?
C13 O6 1.3712(17) . ?
C13 C14 1.3823(18) . ?
C14 C15 1.3833(18) . ?
C14 H14A 0.9300 . ?
C15 C16 1.4896(18) . ?
C16 O8 1.2053(17) . ?
C16 O7 1.3312(15) . ?
C17 O7 1.4507(15) . ?
C17 C18 1.499(2) . ?
C17 H17A 0.9700 . ?
C17 H17B 0.9700 . ?
C18 H18A 0.9600 . ?
C18 H18B 0.9600 . ?
C18 H18C 0.9600 . ?
O1 H1 0.858(13) . ?
O1W H1WA 0.852(14) . ?
O1W H1WB 0.836(14) . ?
O2 H2 0.894(13) . ?
O5 H5 0.881(13) . ?
O6 H6 0.862(12) . ?

loop_
_geom_hbond_atom_site_label_D
_geom_hbond_atom_site_label_H
_geom_hbond_atom_site_label_A
_geom_hbond_distance_DH
_geom_hbond_distance_HA
_geom_hbond_distance_DA
_geom_hbond_angle_DHA
_geom_hbond_site_symmetry_A
O1 H1 O8 0.858(13) 1.903(13) 2.7586(15) 174.8(15) 2_646
O1W H1WA O6 0.852(14) 1.980(14) 2.8002(15) 161(2) 3_657
O1W H1WB O1 0.836(14) 2.007(14) 2.8260(17) 166(2) .
O5 H5 O1W 0.881(13) 1.709(14) 2.5774(17) 168.5(17) 4_565
O6 H6 O4 0.862(12) 1.810(13) 2.6672(15) 173.0(17) 2_646
O2 H2 O5 0.894(13) 1.877(13) 2.7427(15) 162.7(15) .

loop_
_geom_torsion_atom_site_label_1
_geom_torsion_atom_site_label_2
_geom_torsion_atom_site_label_3
_geom_torsion_atom_site_label_4
_geom_torsion
_geom_torsion_site_symmetry_1
_geom_torsion_site_symmetry_2
_geom_torsion_site_symmetry_3
_geom_torsion_site_symmetry_4
_geom_torsion_publ_flag
C6 C1 C2 O1 179.88(14) . . . . ?
C6 C1 C2 C3 -0.8(2) . . . . ?
O1 C2 C3 C4 -179.99(14) . . . . ?
C1 C2 C3 C4 0.7(2) . . . . ?
C2 C3 C4 O2 179.98(13) . . . . ?
C2 C3 C4 C5 -0.4(2) . . . . ?
O2 C4 C5 C6 179.80(14) . . . . ?
C3 C4 C5 C6 0.2(2) . . . . ?
C2 C1 C6 C5 0.6(2) . . . . ?
C2 C1 C6 C7 -179.55(14) . . . . ?
C4 C5 C6 C1 -0.3(2) . . . . ?
C4 C5 C6 C7 179.83(14) . . . . ?
C1 C6 C7 O4 166.76(17) . . . . ?
C5 C6 C7 O4 -13.3(2) . . . . ?
C1 C6 C7 O3 -12.9(2) . . . . ?
C5 C6 C7 O3 166.95(13) . . . . ?
C15 C10 C11 C12 -0.9(2) . . . . ?
C15 C10 C11 O5 179.72(14) . . . . ?
O5 C11 C12 C13 -179.91(13) . . . . ?
C10 C11 C12 C13 0.6(2) . . . . ?
C11 C12 C13 O6 179.77(14) . . . . ?
C11 C12 C13 C14 -0.1(2) . . . . ?
O6 C13 C14 C15 179.90(14) . . . . ?
C12 C13 C14 C15 -0.3(2) . . . . ?
C13 C14 C15 C10 0.1(2) . . . . ?
C13 C14 C15 C16 -179.74(14) . . . . ?
C11 C10 C15 C14 0.5(2) . . . . ?
C11 C10 C15 C16 -179.69(13) . . . . ?
C14 C15 C16 O8 177.78(15) . . . . ?
C10 C15 C16 O8 -2.0(2) . . . . ?
C14 C15 C16 O7 -1.9(2) . . . . ?
C10 C15 C16 O7 178.30(12) . . . . ?
O4 C7 O3 C8 3.1(2) . . . . ?
C6 C7 O3 C8 -177.17(13) . . . . ?
C9 C8 O3 C7 -177.88(14) . . . . ?
O8 C16 O7 C17 -1.8(2) . . . . ?
C15 C16 O7 C17 177.91(12) . . . . ?
C18 C17 O7 C16 -174.27(13) . . . . ?
